data_7216759
loop_
_publ_author_name
'Kumar, Dinesh'
'Ahmad, Shahab'
'Prakash, G. Vijaya'
'Ramanujachary, Kandalam V.'
'Ramanan, Arunachalam'

_publ_section_title
;
 Photoluminescent chromium molybdate cluster coordinated with rare earth
 cations: synthesis, structure, optical and magnetic properties
;
_journal_issue 30
_journal_name_full CrystEngComm
_journal_page_first 7097
_journal_paper_doi 10.1039/C4CE00865K
_journal_volume 16
_journal_year 2014
_chemical_formula_moiety 'Cr4 Gd4 Mo24 O123.92, 16(O)'
_chemical_formula_sum 'Cr4 Gd4 Mo24 O139.92'
_chemical_formula_weight 5378.28
_space_group_IT_number 29
_symmetry_cell_setting orthorhombic
_symmetry_space_group_name_Hall 'P 2c -2ac'
_symmetry_space_group_name_H-M 'P c a 21'
_atom_sites_solution_hydrogens ...
_atom_sites_solution_primary direct
_atom_sites_solution_secondary difmap
_cell_angle_alpha 90.00
_cell_angle_beta 90.00
_cell_angle_gamma 90.00
_cell_formula_units_Z 1
_cell_length_a 11.7941(17)
_cell_length_b 10.9501(16)
_cell_length_c 22.359(3)
_cell_measurement_reflns_used 8820
_cell_measurement_temperature 298
_cell_measurement_theta_max 28.15
_cell_measurement_theta_min 2.25
_cell_volume 2887.6(7)
_computing_cell_refinement 'Bruker SMART'
_computing_data_collection 'Bruker SMART'
_computing_data_reduction 'Bruker SAINT'
_computing_molecular_graphics 'Bruker SHELXTL'
_computing_publication_material 'Bruker SHELXTL'
_computing_structure_refinement 'SHELXL-97 (Sheldrick, 1997)'
_computing_structure_solution 'SHELXS-97 (Sheldrick, 1990)'
_diffrn_ambient_temperature 298
_diffrn_measured_fraction_theta_full 1.000
_diffrn_measured_fraction_theta_max 1.000
_diffrn_measurement_device_type 'CCD area detector'
_diffrn_measurement_method 'phi and omega scans'
_diffrn_radiation_monochromator graphite
_diffrn_radiation_source 'fine-focus sealed tube'
_diffrn_radiation_type MoK\a
_diffrn_radiation_wavelength 0.71073
_diffrn_reflns_av_R_equivalents 0.0405
_diffrn_reflns_av_sigmaI/netI 0.0330
_diffrn_reflns_limit_h_max 14
_diffrn_reflns_limit_h_min -14
_diffrn_reflns_limit_k_max 13
_diffrn_reflns_limit_k_min -13
_diffrn_reflns_limit_l_max 26
_diffrn_reflns_limit_l_min -26
_diffrn_reflns_number 26204
_diffrn_reflns_theta_full 25.00
_diffrn_reflns_theta_max 25.00
_diffrn_reflns_theta_min 1.82
_exptl_absorpt_coefficient_mu 5.266
_exptl_absorpt_correction_T_max 0.591
_exptl_absorpt_correction_T_min 0.294
_exptl_absorpt_correction_type multi-scan
_exptl_absorpt_process_details '(SADABS; Bruker, 2000)'
_exptl_crystal_colour pink
_exptl_crystal_density_diffrn 3.093
_exptl_crystal_density_method 'not measured'
_exptl_crystal_description block
_exptl_crystal_F_000 2479.2
_exptl_crystal_size_max 0.45
_exptl_crystal_size_mid 0.30
_exptl_crystal_size_min 0.28
_refine_diff_density_max 0.695
_refine_diff_density_min -0.741
_refine_diff_density_rms 0.139
_refine_ls_abs_structure_details 'Flack H D (1983), Acta Cryst. A39, 876-881'
_refine_ls_abs_structure_Flack 0.140(11)
_refine_ls_extinction_method none
_refine_ls_goodness_of_fit_ref 1.190
_refine_ls_hydrogen_treatment constr
_refine_ls_matrix_type full
_refine_ls_number_parameters 390
_refine_ls_number_reflns 5055
_refine_ls_number_restraints 1
_refine_ls_restrained_S_all 1.190
_refine_ls_R_factor_all 0.0286
_refine_ls_R_factor_gt 0.0284
_refine_ls_shift/su_max 0.000
_refine_ls_shift/su_mean 0.00
_refine_ls_structure_factor_coef Fsqd
_refine_ls_weighting_details 'calc w=1/[\s^2^(Fo^2^)+(0.0096P)^2^+14.4398P] where P=(Fo^2^+2Fc^2^)/3'
_refine_ls_weighting_scheme calc
_refine_ls_wR_factor_gt 0.0647
_refine_ls_wR_factor_ref 0.0648
_reflns_number_gt 5050
_reflns_number_total 5150
_reflns_threshold_expression >2sigma(I)
_cod_data_source_file c4ce00865k2.cif
_cod_data_source_block 2
_cod_depositor_comments
;
The following automatic conversions were performed:

'_symmetry_cell_setting' value 'Orthorhombic' changed to
'orthorhombic' according to
/usr/data/users/saulius/crontab/automatic-downloads/rss-feeds/RSC/lib/dictionaries/cif_core.dic
dictionary named 'cif_core.dic' version 2.4.2 from 2011-04-26.

Automatic conversion script
Id: cif_fix_values 2281 2013-09-26 08:29:07Z andrius 

 Adding full bibliography for 7216759--7216762.cif.
;
_cod_database_code 7216759

loop_
_symmetry_equiv_pos_as_xyz
'x, y, z'
'-x, -y, z+1/2'
'x+1/2, -y, z'
'-x+1/2, y, z+1/2'

loop_
_atom_site_label
_atom_site_type_symbol
_atom_site_fract_x
_atom_site_fract_y
_atom_site_fract_z
_atom_site_U_iso_or_equiv
_atom_site_adp_type
_atom_site_occupancy
_atom_site_symmetry_multiplicity
_atom_site_calc_flag
_atom_site_refinement_flags
Gd1 Gd 0.17153(3) 0.25013(3) 1.00177(2) 0.01874(9) Uani 1 1 d .
Mo1 Mo 0.29536(6) 0.50443(6) 0.87932(3) 0.01607(16) Uani 1 1 d .
Mo2 Mo 0.19631(5) 0.75222(6) 0.94917(3) 0.01726(15) Uani 1 1 d .
Mo3 Mo 0.09806(6) 0.98859(6) 0.87214(3) 0.01631(15) Uani 1 1 d .
Mo4 Mo 0.09518(6) 0.97827(6) 0.72303(3) 0.01803(16) Uani 1 1 d .
Mo5 Mo 0.19641(6) 0.73511(6) 0.65255(3) 0.01807(15) Uani 1 1 d .
Mo6 Mo 0.29986(6) 0.50142(6) 0.73016(3) 0.01694(16) Uani 1 1 d .
Cr1 Cr 0.19804(9) 0.74475(9) 0.80123(6) 0.0132(2) Uani 1 1 d .
O1 O 0.2236(5) 0.4110(5) 0.9286(3) 0.0269(14) Uani 1 1 d .
O2 O 0.4323(5) 0.4510(5) 0.8780(3) 0.0245(13) Uani 1 1 d .
O3 O 0.3221(5) 0.6434(5) 0.9278(2) 0.0189(12) Uani 1 1 d .
O4 O 0.1254(5) 0.6622(5) 0.9994(3) 0.0292(13) Uani 1 1 d .
O5 O 0.2761(5) 0.8535(5) 0.9890(3) 0.0253(14) Uani 1 1 d .
O6 O 0.0716(5) 0.8522(5) 0.9241(2) 0.0182(12) Uani 1 1 d .
O7 O -0.0386(5) 1.0422(5) 0.8698(3) 0.0253(13) Uani 1 1 d .
O8 O 0.1679(5) 1.0851(5) 0.9202(3) 0.0240(13) Uani 1 1 d .
O9 O 0.1551(4) 1.0505(4) 0.7977(3) 0.0195(10) Uani 1 1 d .
O10 O -0.0370(5) 1.0374(6) 0.7263(3) 0.0344(15) Uani 1 1 d .
O11 O 0.1699(6) 1.0677(5) 0.6747(3) 0.0339(15) Uani 1 1 d .
O12 O 0.0685(5) 0.8353(5) 0.6745(3) 0.0202(12) Uani 1 1 d .
O13 O 0.2736(6) 0.8314(6) 0.6097(3) 0.0324(15) Uani 1 1 d .
O14 O 0.1306(6) 0.6371(6) 0.6049(3) 0.0332(15) Uani 1 1 d .
O15 O 0.3233(5) 0.6333(5) 0.6770(2) 0.0191(12) Uani 1 1 d .
O16 O 0.2285(5) 0.3983(5) 0.6871(3) 0.0285(14) Uani 1 1 d .
O17 O 0.4336(5) 0.4463(5) 0.7355(3) 0.0295(14) Uani 1 1 d .
O18 O 0.2380(4) 0.4390(4) 0.8060(3) 0.0180(10) Uani 1 1 d .
O19 O 0.1469(4) 0.6394(4) 0.8679(2) 0.0157(11) Uani 1 1 d .
O20 O 0.2489(5) 0.8557(5) 0.8643(2) 0.0146(11) Uani 1 1 d .
O21 O 0.0613(4) 0.8466(4) 0.7995(3) 0.0170(10) Uani 1 1 d .
O22 O 0.2474(4) 0.8494(5) 0.7351(2) 0.0168(12) Uani 1 1 d .
O23 O 0.1482(4) 0.6311(5) 0.7377(2) 0.0149(11) Uani 1 1 d .
O24 O 0.3342(3) 0.6398(4) 0.8025(3) 0.0146(10) Uani 1 1 d .
O25 O 0.0318(6) 0.2846(6) 0.9276(3) 0.0398(16) Uani 1 1 d .
O26 O 0.3571(6) 0.2095(7) 0.9620(4) 0.051(2) Uani 1 1 d .
O27 O 0.2465(7) 0.0704(5) 1.0488(3) 0.0322(13) Uani 1 1 d .
O28 O 0.0055(5) 0.1327(6) 1.0252(3) 0.0324(14) Uani 1 1 d .
O29 O 0.1345(5) 0.2442(5) 1.1121(3) 0.0328(14) Uani 1 1 d .
O30 O 0.0578(6) 0.4256(6) 1.0303(3) 0.050(2) Uani 1 1 d .
O1W O 0.5504(5) 0.7089(5) 0.8020(4) 0.0428(15) Uani 1 1 d .
O2W O 0.8456(5) 0.7973(6) 0.8175(4) 0.045(2) Uani 1 1 d .
O3W O 0.9685(7) 0.6839(11) 0.1278(5) 0.085(3) Uani 1 1 d .
O4W O 0.5088(9) 0.0950(8) 0.0675(4) 0.072(4) Uani 1.00(2) 1 d .
O31 O 0.3048(6) 0.3868(7) 1.0512(3) 0.049(2) Uani 0.98 1 d P

loop_
_atom_site_aniso_label
_atom_site_aniso_U_11
_atom_site_aniso_U_22
_atom_site_aniso_U_33
_atom_site_aniso_U_23
_atom_site_aniso_U_13
_atom_site_aniso_U_12
Gd1 0.02081(16) 0.01658(16) 0.01885(17) 0.00084(15) 0.00097(17) 0.00026(15)
Mo1 0.0170(4) 0.0140(3) 0.0172(3) 0.0023(3) -0.0002(3) 0.0015(3)
Mo2 0.0201(3) 0.0173(3) 0.0144(3) -0.0003(2) 0.0012(2) 0.0013(3)
Mo3 0.0168(4) 0.0142(3) 0.0179(3) -0.0020(3) 0.0004(3) 0.0020(2)
Mo4 0.0214(4) 0.0159(3) 0.0169(3) 0.0011(3) -0.0019(3) 0.0039(3)
Mo5 0.0204(4) 0.0202(3) 0.0135(3) -0.0002(3) -0.0012(2) 0.0023(3)
Mo6 0.0160(4) 0.0175(3) 0.0173(3) -0.0029(3) -0.0003(3) 0.0050(3)
Cr1 0.0132(5) 0.0125(5) 0.0138(5) -0.0008(5) -0.0009(5) -0.0008(4)
O1 0.032(4) 0.024(3) 0.025(3) 0.006(3) -0.005(3) -0.003(3)
O2 0.015(3) 0.025(3) 0.034(3) 0.000(3) -0.003(3) 0.007(2)
O3 0.016(3) 0.026(3) 0.015(3) -0.001(2) -0.004(2) 0.004(2)
O4 0.032(3) 0.027(3) 0.028(3) 0.007(3) 0.006(3) 0.003(2)
O5 0.024(3) 0.027(3) 0.025(4) -0.008(2) 0.001(2) 0.005(2)
O6 0.013(3) 0.023(3) 0.019(3) -0.002(2) 0.002(2) 0.003(2)
O7 0.016(3) 0.025(3) 0.035(3) -0.005(3) -0.006(3) 0.006(2)
O8 0.024(3) 0.020(3) 0.028(3) -0.002(2) -0.002(2) 0.002(2)
O9 0.025(3) 0.014(2) 0.019(3) -0.005(2) -0.001(3) -0.0019(19)
O10 0.032(4) 0.032(3) 0.039(4) -0.002(3) -0.014(3) 0.013(3)
O11 0.046(4) 0.028(3) 0.028(3) 0.012(3) -0.002(3) 0.002(3)
O12 0.018(3) 0.021(3) 0.022(3) -0.011(2) -0.010(2) 0.006(2)
O13 0.046(4) 0.035(4) 0.016(3) 0.005(3) 0.009(3) -0.002(3)
O14 0.035(4) 0.040(4) 0.024(3) -0.003(3) -0.011(3) 0.003(3)
O15 0.018(3) 0.023(3) 0.016(3) 0.004(2) 0.008(2) 0.006(2)
O16 0.035(4) 0.026(3) 0.025(3) -0.012(3) -0.002(3) 0.001(3)
O17 0.032(3) 0.028(3) 0.029(3) 0.002(3) 0.005(3) 0.012(3)
O18 0.020(2) 0.013(2) 0.021(3) 0.002(2) 0.000(3) -0.0006(19)
O19 0.015(3) 0.014(2) 0.019(3) 0.001(2) 0.006(2) -0.002(2)
O20 0.018(3) 0.015(3) 0.011(3) -0.002(2) -0.003(2) -0.001(2)
O21 0.016(2) 0.015(2) 0.020(2) -0.001(3) 0.008(3) 0.0025(18)
O22 0.015(3) 0.020(3) 0.016(3) 0.002(2) -0.004(2) 0.006(2)
O23 0.017(3) 0.015(3) 0.013(3) -0.004(2) 0.003(2) 0.004(2)
O24 0.014(2) 0.016(2) 0.014(2) 0.001(2) 0.002(3) 0.0012(17)
O25 0.047(4) 0.038(4) 0.035(4) 0.010(3) -0.009(3) 0.008(3)
O26 0.032(4) 0.044(4) 0.078(6) 0.007(4) 0.029(4) 0.009(3)
O27 0.045(3) 0.024(3) 0.028(3) -0.002(3) -0.006(3) 0.010(3)
O28 0.022(3) 0.037(4) 0.038(3) 0.005(3) -0.001(3) -0.010(3)
O29 0.040(4) 0.032(3) 0.026(3) -0.001(3) 0.002(3) -0.005(3)
O30 0.065(5) 0.031(4) 0.053(4) 0.004(3) 0.038(4) 0.013(3)
O1W 0.032(3) 0.024(3) 0.072(5) 0.000(4) -0.002(4) 0.001(2)
O2W 0.025(3) 0.030(3) 0.081(6) 0.001(4) -0.004(3) -0.002(3)
O3W 0.040(5) 0.134(9) 0.081(7) 0.044(7) -0.007(5) -0.006(5)
O4W 0.065(7) 0.072(7) 0.078(7) -0.024(5) 0.007(5) -0.002(5)
O31 0.062(5) 0.051(5) 0.036(4) -0.011(3) -0.007(4) -0.027(4)

loop_
_atom_type_symbol
_atom_type_description
_atom_type_scat_dispersion_real
_atom_type_scat_dispersion_imag
_atom_type_scat_source
C C 0.0033 0.0016 'International Tables Vol C Tables 4.2.6.8 and 6.1.1.4'
H H 0.0000 0.0000 'International Tables Vol C Tables 4.2.6.8 and 6.1.1.4'
N N 0.0061 0.0033 'International Tables Vol C Tables 4.2.6.8 and 6.1.1.4'
O O 0.0106 0.0060 'International Tables Vol C Tables 4.2.6.8 and 6.1.1.4'
Cr Cr 0.3209 0.6236 'International Tables Vol C Tables 4.2.6.8 and 6.1.1.4'
Mo Mo -1.6832 0.6857 'International Tables Vol C Tables 4.2.6.8 and 6.1.1.4'
Gd Gd -0.1653 3.9035 'International Tables Vol C Tables 4.2.6.8 and 6.1.1.4'

loop_
_geom_angle_atom_site_label_1
_geom_angle_atom_site_label_2
_geom_angle_atom_site_label_3
_geom_angle
_geom_angle_site_symmetry_3
O25 Gd1 O27 133.9(2) .
O25 Gd1 O28 70.8(2) .
O27 Gd1 O28 76.4(2) .
O25 Gd1 O26 113.8(3) .
O27 Gd1 O26 71.0(3) .
O28 Gd1 O26 136.4(2) .
O25 Gd1 O30 70.9(3) .
O27 Gd1 O30 137.5(2) .
O28 Gd1 O30 85.2(2) .
O26 Gd1 O30 138.3(2) .
O25 Gd1 O31 132.0(3) .
O27 Gd1 O31 93.8(3) .
O28 Gd1 O31 139.1(2) .
O26 Gd1 O31 72.2(3) .
O30 Gd1 O31 75.6(3) .
O25 Gd1 O1 66.3(2) .
O27 Gd1 O1 141.2(2) .
O28 Gd1 O1 136.6(2) .
O26 Gd1 O1 70.2(2) .
O30 Gd1 O1 75.4(2) .
O31 Gd1 O1 72.7(2) .
O25 Gd1 O29 124.9(2) .
O27 Gd1 O29 67.1(2) .
O28 Gd1 O29 68.2(2) .
O26 Gd1 O29 121.2(3) .
O30 Gd1 O29 70.5(2) .
O31 Gd1 O29 71.4(2) .
O1 Gd1 O29 135.3(2) .
O25 Gd1 O8 66.6(2) 1_545
O27 Gd1 O8 75.0(2) 1_545
O28 Gd1 O8 76.4(2) 1_545
O26 Gd1 O8 67.8(2) 1_545
O30 Gd1 O8 137.2(2) 1_545
O31 Gd1 O8 140.0(2) 1_545
O1 Gd1 O8 92.0(2) 1_545
O29 Gd1 O8 132.68(19) 1_545
O2 Mo1 O1 105.6(3) .
O2 Mo1 O3 97.3(3) .
O1 Mo1 O3 101.1(3) .
O2 Mo1 O18 101.0(2) .
O1 Mo1 O18 98.7(3) .
O3 Mo1 O18 148.2(2) .
O2 Mo1 O19 158.5(2) .
O1 Mo1 O19 94.5(3) .
O3 Mo1 O19 71.0(2) .
O18 Mo1 O19 82.91(19) .
O2 Mo1 O24 91.1(2) .
O1 Mo1 O24 162.0(2) .
O3 Mo1 O24 82.9(2) .
O18 Mo1 O24 71.00(19) .
O19 Mo1 O24 69.97(16) .
O5 Mo2 O4 107.5(3) .
O5 Mo2 O6 101.8(3) .
O4 Mo2 O6 98.4(3) .
O5 Mo2 O3 96.0(3) .
O4 Mo2 O3 100.3(3) .
O6 Mo2 O3 148.9(2) .
O5 Mo2 O19 155.8(2) .
O4 Mo2 O19 94.9(3) .
O6 Mo2 O19 83.1(2) .
O3 Mo2 O19 70.7(2) .
O5 Mo2 O20 87.8(2) .
O4 Mo2 O20 163.4(3) .
O6 Mo2 O20 71.6(2) .
O3 Mo2 O20 83.9(2) .
O19 Mo2 O20 71.14(19) .
O7 Mo3 O8 105.0(3) .
O7 Mo3 O6 97.6(3) .
O8 Mo3 O6 100.2(3) .
O7 Mo3 O9 100.4(3) .
O8 Mo3 O9 99.1(3) .
O6 Mo3 O9 149.1(2) .
O7 Mo3 O21 91.9(2) .
O8 Mo3 O21 162.2(2) .
O6 Mo3 O21 82.6(2) .
O9 Mo3 O21 71.99(19) .
O7 Mo3 O20 159.8(2) .
O8 Mo3 O20 93.8(2) .
O6 Mo3 O20 71.3(2) .
O9 Mo3 O20 83.52(19) .
O21 Mo3 O20 70.34(16) .
O10 Mo4 O11 106.5(3) .
O10 Mo4 O12 100.7(3) .
O11 Mo4 O12 101.2(3) .
O10 Mo4 O9 98.0(3) .
O11 Mo4 O9 96.9(3) .
O12 Mo4 O9 149.0(2) .
O10 Mo4 O21 92.8(3) .
O11 Mo4 O21 158.9(3) .
O12 Mo4 O21 83.1(2) .
O9 Mo4 O21 71.5(2) .
O10 Mo4 O22 161.9(3) .
O11 Mo4 O22 91.4(3) .
O12 Mo4 O22 72.3(2) .
O9 Mo4 O22 82.37(19) .
O21 Mo4 O22 70.07(17) .
O13 Mo5 O14 106.6(3) .
O13 Mo5 O12 102.1(3) .
O14 Mo5 O12 99.3(3) .
O13 Mo5 O15 95.9(3) .
O14 Mo5 O15 99.5(3) .
O12 Mo5 O15 149.0(3) .
O13 Mo5 O23 156.2(3) .
O14 Mo5 O23 95.4(3) .
O12 Mo5 O23 83.0(2) .
O15 Mo5 O23 70.9(2) .
O13 Mo5 O22 88.5(3) .
O14 Mo5 O22 164.1(3) .
O12 Mo5 O22 72.1(2) .
O15 Mo5 O22 83.4(2) .
O23 Mo5 O22 70.69(19) .
O17 Mo6 O16 105.3(3) .
O17 Mo6 O15 100.4(3) .
O16 Mo6 O15 102.9(3) .
O17 Mo6 O18 99.2(2) .
O16 Mo6 O18 94.2(3) .
O15 Mo6 O18 149.4(2) .
O17 Mo6 O24 91.2(2) .
O16 Mo6 O24 159.9(2) .
O15 Mo6 O24 84.9(2) .
O18 Mo6 O24 71.44(19) .
O17 Mo6 O23 160.6(2) .
O16 Mo6 O23 93.9(2) .
O15 Mo6 O23 71.8(2) .
O18 Mo6 O23 82.08(18) .
O24 Mo6 O23 70.75(16) .
O20 Cr1 O22 95.15(19) .
O20 Cr1 O21 85.1(2) .
O22 Cr1 O21 84.1(2) .
O20 Cr1 O24 95.8(2) .
O22 Cr1 O24 96.3(2) .
O21 Cr1 O24 179.0(2) .
O20 Cr1 O23 179.2(2) .
O22 Cr1 O23 85.1(2) .
O21 Cr1 O23 95.7(2) .
O24 Cr1 O23 83.5(2) .
O20 Cr1 O19 85.0(2) .
O22 Cr1 O19 179.6(2) .
O21 Cr1 O19 95.5(2) .
O24 Cr1 O19 84.1(2) .
O23 Cr1 O19 94.78(19) .
Mo1 O1 Gd1 164.5(4) .
Mo1 O3 Mo2 120.1(3) .
Mo2 O6 Mo3 119.8(3) .
Mo3 O8 Gd1 152.3(3) 1_565
Mo3 O9 Mo4 117.7(2) .
Mo5 O12 Mo4 118.5(3) .
Mo6 O15 Mo5 120.1(3) .
Mo1 O18 Mo6 118.5(2) .
Cr1 O19 Mo2 102.0(2) .
Cr1 O19 Mo1 103.1(2) .
Mo2 O19 Mo1 93.7(2) .
Cr1 O20 Mo2 101.9(2) .
Cr1 O20 Mo3 102.1(2) .
Mo2 O20 Mo3 92.31(19) .
Cr1 O21 Mo4 103.4(2) .
Cr1 O21 Mo3 102.5(2) .
Mo4 O21 Mo3 93.98(16) .
Cr1 O22 Mo4 102.4(2) .
Cr1 O22 Mo5 102.0(2) .
Mo4 O22 Mo5 92.00(18) .
Cr1 O23 Mo6 102.2(2) .
Cr1 O23 Mo5 102.2(2) .
Mo6 O23 Mo5 93.03(18) .
Cr1 O24 Mo6 103.6(2) .
Cr1 O24 Mo1 102.9(2) .
Mo6 O24 Mo1 93.80(16) .

loop_
_geom_bond_atom_site_label_1
_geom_bond_atom_site_label_2
_geom_bond_distance
_geom_bond_site_symmetry_2
Gd1 O25 2.369(6) .
Gd1 O27 2.400(6) .
Gd1 O28 2.401(6) .
Gd1 O26 2.404(6) .
Gd1 O30 2.428(6) .
Gd1 O31 2.436(6) .
Gd1 O1 2.481(6) .
Gd1 O29 2.506(6) .
Gd1 O8 2.567(6) 1_545
Mo1 O2 1.718(5) .
Mo1 O1 1.725(6) .
Mo1 O3 1.895(6) .
Mo1 O18 1.912(6) .
Mo1 O19 2.305(5) .
Mo1 O24 2.314(5) .
Mo2 O5 1.706(6) .
Mo2 O4 1.712(6) .
Mo2 O6 1.917(6) .
Mo2 O3 1.962(6) .
Mo2 O19 2.274(5) .
Mo2 O20 2.295(5) .
Mo3 O7 1.716(6) .
Mo3 O8 1.718(6) .
Mo3 O6 1.918(6) .
Mo3 O9 1.920(6) .
Mo3 O21 2.290(6) .
Mo3 O20 2.305(5) .
Mo4 O10 1.689(6) .
Mo4 O11 1.704(6) .
Mo4 O12 1.931(5) .
Mo4 O9 1.977(6) .
Mo4 O21 2.272(6) .
Mo4 O22 2.300(5) .
Mo5 O13 1.691(6) .
Mo5 O14 1.699(6) .
Mo5 O12 1.928(6) .
Mo5 O15 1.944(6) .
Mo5 O23 2.291(5) .
Mo5 O22 2.310(5) .
Mo6 O17 1.693(6) .
Mo6 O16 1.706(6) .
Mo6 O15 1.891(5) .
Mo6 O18 1.969(6) .
Mo6 O24 2.254(5) .
Mo6 O23 2.290(5) .
Cr1 O20 1.956(5) .
Cr1 O22 1.959(5) .
Cr1 O21 1.961(4) .
Cr1 O24 1.975(4) .
Cr1 O23 1.977(5) .
Cr1 O19 1.979(5) .
O8 Gd1 2.567(6) 1_565

loop_
_geom_torsion_atom_site_label_1
_geom_torsion_atom_site_label_2
_geom_torsion_atom_site_label_3
_geom_torsion_atom_site_label_4
_geom_torsion
_geom_torsion_site_symmetry_1
_geom_torsion_site_symmetry_4
O2 Mo1 O1 Gd1 0.0(13) . .
O3 Mo1 O1 Gd1 -100.9(13) . .
O18 Mo1 O1 Gd1 104.1(12) . .
O19 Mo1 O1 Gd1 -172.4(12) . .
O24 Mo1 O1 Gd1 157.8(8) . .
O25 Gd1 O1 Mo1 -139.7(13) . .
O27 Gd1 O1 Mo1 -8.1(14) . .
O28 Gd1 O1 Mo1 -148.6(12) . .
O26 Gd1 O1 Mo1 -10.9(12) . .
O30 Gd1 O1 Mo1 145.1(13) . .
O31 Gd1 O1 Mo1 65.9(13) . .
O29 Gd1 O1 Mo1 104.0(13) . .
O8 Gd1 O1 Mo1 -76.4(13) 1_545 .
O2 Mo1 O3 Mo2 -179.6(3) . .
O1 Mo1 O3 Mo2 -72.0(4) . .
O18 Mo1 O3 Mo2 55.6(6) . .
O19 Mo1 O3 Mo2 19.0(3) . .
O24 Mo1 O3 Mo2 90.2(3) . .
O5 Mo2 O3 Mo1 -178.6(3) . .
O4 Mo2 O3 Mo1 72.3(4) . .
O6 Mo2 O3 Mo1 -53.7(6) . .
O19 Mo2 O3 Mo1 -19.3(3) . .
O20 Mo2 O3 Mo1 -91.4(3) . .
O5 Mo2 O6 Mo3 63.4(4) . .
O4 Mo2 O6 Mo3 173.4(3) . .
O3 Mo2 O6 Mo3 -60.2(6) . .
O19 Mo2 O6 Mo3 -92.6(3) . .
O20 Mo2 O6 Mo3 -20.3(3) . .
O7 Mo3 O6 Mo2 -177.2(3) . .
O8 Mo3 O6 Mo2 -70.3(4) . .
O9 Mo3 O6 Mo2 57.5(6) . .
O21 Mo3 O6 Mo2 91.9(3) . .
O20 Mo3 O6 Mo2 20.2(3) . .
O7 Mo3 O8 Gd1 15.5(7) . 1_565
O6 Mo3 O8 Gd1 -85.3(7) . 1_565
O9 Mo3 O8 Gd1 119.0(7) . 1_565
O21 Mo3 O8 Gd1 177.1(5) . 1_565
O20 Mo3 O8 Gd1 -157.0(6) . 1_565
O7 Mo3 O9 Mo4 -69.2(3) . .
O8 Mo3 O9 Mo4 -176.4(3) . .
O6 Mo3 O9 Mo4 55.5(5) . .
O21 Mo3 O9 Mo4 19.4(2) . .
O20 Mo3 O9 Mo4 90.8(3) . .
O10 Mo4 O9 Mo3 70.6(3) . .
O11 Mo4 O9 Mo3 178.5(3) . .
O12 Mo4 O9 Mo3 -56.0(5) . .
O21 Mo4 O9 Mo3 -19.6(2) . .
O22 Mo4 O9 Mo3 -91.1(3) . .
O13 Mo5 O12 Mo4 -64.1(4) . .
O14 Mo5 O12 Mo4 -173.4(3) . .
O15 Mo5 O12 Mo4 60.0(6) . .
O23 Mo5 O12 Mo4 92.2(3) . .
O22 Mo5 O12 Mo4 20.3(3) . .
O10 Mo4 O12 Mo5 176.9(4) . .
O11 Mo4 O12 Mo5 67.5(4) . .
O9 Mo4 O12 Mo5 -57.1(6) . .
O21 Mo4 O12 Mo5 -91.6(3) . .
O22 Mo4 O12 Mo5 -20.4(3) . .
O17 Mo6 O15 Mo5 179.7(3) . .
O16 Mo6 O15 Mo5 71.3(4) . .
O18 Mo6 O15 Mo5 -51.1(6) . .
O24 Mo6 O15 Mo5 -89.9(3) . .
O23 Mo6 O15 Mo5 -18.5(3) . .
O13 Mo5 O15 Mo6 178.3(3) . .
O14 Mo5 O15 Mo6 -73.8(4) . .
O12 Mo5 O15 Mo6 52.8(6) . .
O23 Mo5 O15 Mo6 18.6(3) . .
O22 Mo5 O15 Mo6 90.4(3) . .
O2 Mo1 O18 Mo6 -67.1(3) . .
O1 Mo1 O18 Mo6 -175.1(3) . .
O3 Mo1 O18 Mo6 56.9(5) . .
O19 Mo1 O18 Mo6 91.5(3) . .
O24 Mo1 O18 Mo6 20.3(2) . .
O17 Mo6 O18 Mo1 67.4(3) . .
O16 Mo6 O18 Mo1 173.6(3) . .
O15 Mo6 O18 Mo1 -62.0(5) . .
O24 Mo6 O18 Mo1 -20.8(2) . .
O23 Mo6 O18 Mo1 -93.0(3) . .
O20 Cr1 O19 Mo2 0.5(2) . .
O21 Cr1 O19 Mo2 -84.0(2) . .
O24 Cr1 O19 Mo2 96.9(2) . .
O23 Cr1 O19 Mo2 179.8(2) . .
O20 Cr1 O19 Mo1 -96.2(2) . .
O22 Cr1 O19 Mo1 159(88) . .
O21 Cr1 O19 Mo1 179.3(2) . .
O24 Cr1 O19 Mo1 0.2(2) . .
O23 Cr1 O19 Mo1 83.1(2) . .
O5 Mo2 O19 Cr1 -31.2(6) . .
O4 Mo2 O19 Cr1 170.2(3) . .
O6 Mo2 O19 Cr1 72.4(3) . .
O3 Mo2 O19 Cr1 -90.6(3) . .
O20 Mo2 O19 Cr1 -0.49(18) . .
O5 Mo2 O19 Mo1 73.0(6) . .
O4 Mo2 O19 Mo1 -85.6(2) . .
O6 Mo2 O19 Mo1 176.6(2) . .
O3 Mo2 O19 Mo1 13.6(2) . .
O20 Mo2 O19 Mo1 103.7(2) . .
O2 Mo1 O19 Cr1 29.6(8) . .
O1 Mo1 O19 Cr1 -170.7(3) . .
O3 Mo1 O19 Cr1 89.1(3) . .
O18 Mo1 O19 Cr1 -72.5(2) . .
O24 Mo1 O19 Cr1 -0.2(2) . .
O2 Mo1 O19 Mo2 -73.6(7) . .
O1 Mo1 O19 Mo2 86.1(2) . .
O3 Mo1 O19 Mo2 -14.1(2) . .
O18 Mo1 O19 Mo2 -175.7(2) . .
O24 Mo1 O19 Mo2 -103.4(2) . .
O22 Cr1 O20 Mo2 179.0(3) . .
O21 Cr1 O20 Mo2 95.5(2) . .
O24 Cr1 O20 Mo2 -84.1(2) . .
O19 Cr1 O20 Mo2 -0.5(2) . .
O22 Cr1 O20 Mo3 84.0(2) . .
O21 Cr1 O20 Mo3 0.4(2) . .
O24 Cr1 O20 Mo3 -179.1(2) . .
O23 Cr1 O20 Mo3 -166(88) . .
O19 Cr1 O20 Mo3 -95.6(2) . .
O5 Mo2 O20 Cr1 168.4(3) . .
O4 Mo2 O20 Cr1 -33.8(9) . .
O6 Mo2 O20 Cr1 -88.4(3) . .
O3 Mo2 O20 Cr1 72.1(2) . .
O19 Mo2 O20 Cr1 0.50(18) . .
O5 Mo2 O20 Mo3 -88.7(2) . .
O4 Mo2 O20 Mo3 69.1(8) . .
O6 Mo2 O20 Mo3 14.49(19) . .
O3 Mo2 O20 Mo3 175.0(2) . .
O19 Mo2 O20 Mo3 103.4(2) . .
O7 Mo3 O20 Cr1 29.1(8) . .
O8 Mo3 O20 Cr1 -172.2(3) . .
O6 Mo3 O20 Cr1 88.2(3) . .
O9 Mo3 O20 Cr1 -73.5(2) . .
O21 Mo3 O20 Cr1 -0.4(2) . .
O7 Mo3 O20 Mo2 -73.6(7) . .
O8 Mo3 O20 Mo2 85.0(2) . .
O6 Mo3 O20 Mo2 -14.51(19) . .
O9 Mo3 O20 Mo2 -176.3(2) . .
O21 Mo3 O20 Mo2 -103.1(2) . .
O20 Cr1 O21 Mo4 96.8(2) . .
O22 Cr1 O21 Mo4 1.1(2) . .
O23 Cr1 O21 Mo4 -83.4(2) . .
O19 Cr1 O21 Mo4 -178.8(2) . .
O20 Cr1 O21 Mo3 -0.4(2) . .
O22 Cr1 O21 Mo3 -96.1(2) . .
O23 Cr1 O21 Mo3 179.4(2) . .
O19 Cr1 O21 Mo3 84.0(2) . .
O10 Mo4 O21 Cr1 173.1(3) . .
O11 Mo4 O21 Cr1 -30.5(8) . .
O12 Mo4 O21 Cr1 72.7(3) . .
O9 Mo4 O21 Cr1 -89.4(2) . .
O22 Mo4 O21 Cr1 -1.0(2) . .
O10 Mo4 O21 Mo3 -83.1(3) . .
O11 Mo4 O21 Mo3 73.3(7) . .
O12 Mo4 O21 Mo3 176.5(2) . .
O9 Mo4 O21 Mo3 14.44(16) . .
O22 Mo4 O21 Mo3 102.88(19) . .
O7 Mo3 O21 Cr1 -169.8(3) . .
O8 Mo3 O21 Cr1 28.0(9) . .
O6 Mo3 O21 Cr1 -72.4(3) . .
O9 Mo3 O21 Cr1 89.8(2) . .
O20 Mo3 O21 Cr1 0.4(2) . .
O7 Mo3 O21 Mo4 85.5(2) . .
O8 Mo3 O21 Mo4 -76.7(8) . .
O6 Mo3 O21 Mo4 -177.0(2) . .
O9 Mo3 O21 Mo4 -14.84(17) . .
O20 Mo3 O21 Mo4 -104.27(19) . .
O20 Cr1 O22 Mo4 -85.5(2) . .
O21 Cr1 O22 Mo4 -1.1(2) . .
O24 Cr1 O22 Mo4 178.0(2) . .
O23 Cr1 O22 Mo4 95.2(2) . .
O20 Cr1 O22 Mo5 179.7(3) . .
O21 Cr1 O22 Mo5 -95.9(2) . .
O24 Cr1 O22 Mo5 83.2(2) . .
O23 Cr1 O22 Mo5 0.38(19) . .
O10 Mo4 O22 Cr1 -18.5(9) . .
O11 Mo4 O22 Cr1 170.7(3) . .
O12 Mo4 O22 Cr1 -88.0(3) . .
O9 Mo4 O22 Cr1 73.9(2) . .
O21 Mo4 O22 Cr1 1.0(2) . .
O10 Mo4 O22 Mo5 84.3(9) . .
O11 Mo4 O22 Mo5 -86.5(3) . .
O12 Mo4 O22 Mo5 14.8(2) . .
O9 Mo4 O22 Mo5 176.7(2) . .
O21 Mo4 O22 Mo5 103.8(2) . .
O13 Mo5 O22 Cr1 -168.4(3) . .
O14 Mo5 O22 Cr1 29.4(10) . .
O12 Mo5 O22 Cr1 88.3(3) . .
O15 Mo5 O22 Cr1 -72.4(2) . .
O23 Mo5 O22 Cr1 -0.35(18) . .
O13 Mo5 O22 Mo4 88.4(3) . .
O14 Mo5 O22 Mo4 -73.8(9) . .
O12 Mo5 O22 Mo4 -14.9(2) . .
O15 Mo5 O22 Mo4 -175.5(2) . .
O23 Mo5 O22 Mo4 -103.5(2) . .
O22 Cr1 O23 Mo6 95.5(2) . .
O21 Cr1 O23 Mo6 179.0(2) . .
O24 Cr1 O23 Mo6 -1.5(2) . .
O19 Cr1 O23 Mo6 -85.0(2) . .
O22 Cr1 O23 Mo5 -0.4(2) . .
O21 Cr1 O23 Mo5 83.2(2) . .
O24 Cr1 O23 Mo5 -97.3(2) . .
O19 Cr1 O23 Mo5 179.2(2) . .
O17 Mo6 O23 Cr1 -20.9(8) . .
O16 Mo6 O23 Cr1 168.1(3) . .
O15 Mo6 O23 Cr1 -89.6(3) . .
O18 Mo6 O23 Cr1 74.4(2) . .
O24 Mo6 O23 Cr1 1.34(19) . .
O17 Mo6 O23 Mo5 82.2(7) . .
O16 Mo6 O23 Mo5 -88.8(3) . .
O15 Mo6 O23 Mo5 13.5(2) . .
O18 Mo6 O23 Mo5 177.5(2) . .
O24 Mo6 O23 Mo5 104.5(2) . .
O13 Mo5 O23 Cr1 31.1(7) . .
O14 Mo5 O23 Cr1 -171.8(3) . .
O12 Mo5 O23 Cr1 -73.1(2) . .
O15 Mo5 O23 Cr1 90.0(3) . .
O22 Mo5 O23 Cr1 0.35(18) . .
O13 Mo5 O23 Mo6 -72.1(6) . .
O14 Mo5 O23 Mo6 85.0(3) . .
O12 Mo5 O23 Mo6 -176.3(2) . .
O15 Mo5 O23 Mo6 -13.2(2) . .
O22 Mo5 O23 Mo6 -102.8(2) . .
O20 Cr1 O24 Mo6 -178.7(2) . .
O22 Cr1 O24 Mo6 -82.8(2) . .
O23 Cr1 O24 Mo6 1.5(2) . .
O19 Cr1 O24 Mo6 97.0(2) . .
O20 Cr1 O24 Mo1 84.1(2) . .
O22 Cr1 O24 Mo1 180.0(2) . .
O23 Cr1 O24 Mo1 -95.7(2) . .
O19 Cr1 O24 Mo1 -0.2(2) . .
O17 Mo6 O24 Cr1 171.4(3) . .
O16 Mo6 O24 Cr1 -43.0(8) . .
O15 Mo6 O24 Cr1 71.1(2) . .
O18 Mo6 O24 Cr1 -89.2(2) . .
O23 Mo6 O24 Cr1 -1.35(19) . .
O17 Mo6 O24 Mo1 -84.4(2) . .
O16 Mo6 O24 Mo1 61.2(7) . .
O15 Mo6 O24 Mo1 175.3(2) . .
O18 Mo6 O24 Mo1 14.96(16) . .
O23 Mo6 O24 Mo1 102.86(18) . .
O2 Mo1 O24 Cr1 -169.4(3) . .
O1 Mo1 O24 Cr1 32.0(9) . .
O3 Mo1 O24 Cr1 -72.2(3) . .
O18 Mo1 O24 Cr1 89.4(2) . .
O19 Mo1 O24 Cr1 0.2(2) . .
O2 Mo1 O24 Mo6 85.8(2) . .
O1 Mo1 O24 Mo6 -72.9(8) . .
O3 Mo1 O24 Mo6 -177.0(2) . .
O18 Mo1 O24 Mo6 -15.46(16) . .
O19 Mo1 O24 Mo6 -104.69(19) . .
